data_7212092
loop_
_publ_author_name
'Hursthouse, Michael B.'
'Montis, Riccardo'
'Tizzard, Graham J.'

_publ_section_title
;
 Intriguing relationships and associations in the crystal structures of a
 family of substituted aspirin molecules
;
_journal_issue 3
_journal_name_full CrystEngComm
_journal_page_first 953
_journal_paper_doi 10.1039/b919538f
_journal_volume 12
_journal_year 2010
_chemical_formula_moiety 'C10 H10 O4'
_chemical_formula_sum 'C10 H10 O4'
_chemical_formula_weight 194.18
_chemical_melting_point 146
_chemical_name_common '2-acetyloxy-5-methylbenzoic acid'
_chemical_name_systematic '2-acetyloxy-5-methylbenzoic acid'
_space_group_IT_number 14
_symmetry_cell_setting monoclinic
_symmetry_space_group_name_Hall '-P 2yn'
_symmetry_space_group_name_H-M 'P 1 21/n 1'
_atom_sites_solution_hydrogens geom
_atom_sites_solution_primary direct
_atom_sites_solution_secondary difmap
_audit_creation_method SHELXL-97
_cell_angle_alpha 90.00
_cell_angle_beta 100.696(2)
_cell_angle_gamma 90.00
_cell_formula_units_Z 4
_cell_length_a 10.1301(3)
_cell_length_b 4.88310(10)
_cell_length_c 18.9682(7)
_cell_measurement_reflns_used 2304
_cell_measurement_temperature 120(2)
_cell_measurement_theta_max 27.48
_cell_measurement_theta_min 2.91
_cell_volume 921.98(5)
_computing_cell_refinement 'DENZO (Otwinowski & Minor, 1997) & COLLECT (Hooft, R.W.W., 1998)'
_computing_data_collection 'COLLECT (Hooft, R.W.W., 1998)'
_computing_data_reduction 'DENZO (Otwinowski & Minor, 1997) & COLLECT (Hooft, R.W.W., 1998)'
_computing_structure_refinement 'SHELXL-97 (Sheldrick, 1997)'
_diffrn_ambient_temperature 120(2)
_diffrn_detector_area_resol_mean 9.091
_diffrn_measured_fraction_theta_full 0.999
_diffrn_measured_fraction_theta_max 0.999
_diffrn_measurement_device_type 'Bruker-Nonius 95mm CCD camera on \k-goniostat'
_diffrn_measurement_method '\f & \w scans'
_diffrn_radiation_monochromator graphite
_diffrn_radiation_source 'Bruker-Nonius FR591 rotating anode'
_diffrn_radiation_type MoK\a
_diffrn_radiation_wavelength 0.71073
_diffrn_reflns_av_R_equivalents 0.0516
_diffrn_reflns_av_sigmaI/netI 0.0445
_diffrn_reflns_limit_h_max 13
_diffrn_reflns_limit_h_min -13
_diffrn_reflns_limit_k_max 6
_diffrn_reflns_limit_k_min -6
_diffrn_reflns_limit_l_max 22
_diffrn_reflns_limit_l_min -24
_diffrn_reflns_number 10082
_diffrn_reflns_theta_full 27.47
_diffrn_reflns_theta_max 27.47
_diffrn_reflns_theta_min 3.53
_exptl_absorpt_coefficient_mu 0.109
_exptl_absorpt_correction_T_max 0.9785
_exptl_absorpt_correction_T_min 0.9425
_exptl_absorpt_correction_type multi-scan
_exptl_absorpt_process_details 'SADABS V2.10 (Sheldrick, G.M., 2003)'
_exptl_crystal_colour Colourless
_exptl_crystal_density_diffrn 1.399
_exptl_crystal_density_method 'not measured'
_exptl_crystal_description Plate
_exptl_crystal_F_000 408
_exptl_crystal_size_max 0.55
_exptl_crystal_size_mid 0.40
_exptl_crystal_size_min 0.20
_refine_diff_density_max 0.195
_refine_diff_density_min -0.303
_refine_diff_density_rms 0.059
_refine_ls_extinction_method none
_refine_ls_goodness_of_fit_ref 1.020
_refine_ls_hydrogen_treatment constr
_refine_ls_matrix_type full
_refine_ls_number_parameters 129
_refine_ls_number_reflns 2117
_refine_ls_number_restraints 0
_refine_ls_restrained_S_all 1.020
_refine_ls_R_factor_all 0.0671
_refine_ls_R_factor_gt 0.0463
_refine_ls_shift/su_max 0.010
_refine_ls_shift/su_mean 0.002
_refine_ls_structure_factor_coef Fsqd
_refine_ls_weighting_details 'calc w=1/[\s^2^(Fo^2^)+(0.0574P)^2^+0.3231P] where P=(Fo^2^+2Fc^2^)/3'
_refine_ls_weighting_scheme calc
_refine_ls_wR_factor_gt 0.1070
_refine_ls_wR_factor_ref 0.1193
_reflns_number_gt 1616
_reflns_number_total 2117
_reflns_threshold_expression >2sigma(I)
_cod_data_source_file b919538f.txt
_cod_data_source_block shelxl6
_cod_original_sg_symbol_Hall -P2yn
_cod_original_sg_symbol_H-M P2(1)/n
_cod_database_code 7212092

loop_
_symmetry_equiv_pos_as_xyz
'x, y, z'
'-x+1/2, y+1/2, -z+1/2'
'-x, -y, -z'
'x-1/2, -y-1/2, z-1/2'

loop_
_atom_site_label
_atom_site_type_symbol
_atom_site_fract_x
_atom_site_fract_y
_atom_site_fract_z
_atom_site_U_iso_or_equiv
_atom_site_adp_type
_atom_site_occupancy
_atom_site_symmetry_multiplicity
_atom_site_calc_flag
_atom_site_refinement_flags
C10 C 0.35162(17) 0.8769(4) 0.14823(9) 0.0276(4) Uani 1 1 d .
H10A H 0.3683 0.7938 0.1037 0.041 Uiso 0.50 1 calc PR
H10B H 0.3754 1.0715 0.1490 0.041 Uiso 0.50 1 calc PR
H10C H 0.2563 0.8578 0.1509 0.041 Uiso 0.50 1 calc PR
H10D H 0.2984 1.0216 0.1654 0.041 Uiso 0.50 1 calc PR
H10E H 0.2913 0.7439 0.1200 0.041 Uiso 0.50 1 calc PR
H10F H 0.4104 0.9576 0.1182 0.041 Uiso 0.50 1 calc PR
C1 C 0.50954(15) 0.6887(3) 0.34108(8) 0.0196(3) Uani 1 1 d .
C2 C 0.59286(15) 0.4720(3) 0.32904(8) 0.0205(3) Uani 1 1 d .
C3 C 0.60038(16) 0.3903(3) 0.26004(9) 0.0242(4) Uani 1 1 d .
H3 H 0.6579 0.2439 0.2525 0.029 Uiso 1 1 calc R
C4 C 0.52352(16) 0.5231(3) 0.20200(9) 0.0245(4) Uani 1 1 d .
H4 H 0.5306 0.4691 0.1547 0.029 Uiso 1 1 calc R
C5 C 0.43593(16) 0.7346(3) 0.21153(8) 0.0225(4) Uani 1 1 d .
C6 C 0.43088(15) 0.8143(3) 0.28131(8) 0.0214(3) Uani 1 1 d .
H6 H 0.3721 0.9588 0.2887 0.026 Uiso 1 1 calc R
C7 C 0.50169(15) 0.8044(3) 0.41241(8) 0.0206(3) Uani 1 1 d .
C8 C 0.78777(15) 0.3985(3) 0.41726(8) 0.0211(3) Uani 1 1 d .
C9 C 0.84164(16) 0.2180(3) 0.47944(9) 0.0262(4) Uani 1 1 d .
H9A H 0.9334 0.2745 0.5003 0.039 Uiso 1 1 calc R
H9B H 0.8423 0.0276 0.4631 0.039 Uiso 1 1 calc R
H9C H 0.7846 0.2332 0.5157 0.039 Uiso 1 1 calc R
O2 O 0.41197(11) 0.9698(3) 0.41903(6) 0.0288(3) Uani 1 1 d .
O1 O 0.59411(11) 0.7281(2) 0.46650(6) 0.0251(3) Uani 1 1 d .
H1 H 0.5867 0.8200 0.5030 0.038 Uiso 1 1 calc R
O3 O 0.66178(10) 0.3148(2) 0.38617(6) 0.0223(3) Uani 1 1 d .
O4 O 0.84315(11) 0.5894(2) 0.39569(6) 0.0276(3) Uani 1 1 d .

loop_
_atom_site_aniso_label
_atom_site_aniso_U_11
_atom_site_aniso_U_22
_atom_site_aniso_U_33
_atom_site_aniso_U_23
_atom_site_aniso_U_13
_atom_site_aniso_U_12
C10 0.0270(9) 0.0317(9) 0.0225(8) 0.0010(7) 0.0010(6) -0.0029(7)
C1 0.0175(8) 0.0208(8) 0.0210(8) -0.0010(6) 0.0049(6) -0.0032(6)
C2 0.0183(7) 0.0181(8) 0.0245(8) 0.0007(6) 0.0023(6) -0.0030(6)
C3 0.0239(8) 0.0211(8) 0.0285(9) -0.0055(7) 0.0071(6) -0.0021(6)
C4 0.0280(8) 0.0244(8) 0.0220(8) -0.0052(7) 0.0067(6) -0.0052(7)
C5 0.0212(8) 0.0243(8) 0.0216(8) -0.0011(6) 0.0030(6) -0.0060(6)
C6 0.0192(8) 0.0219(8) 0.0235(8) -0.0003(6) 0.0046(6) -0.0009(6)
C7 0.0180(8) 0.0232(8) 0.0211(8) 0.0017(6) 0.0050(6) -0.0006(6)
C8 0.0190(8) 0.0192(8) 0.0257(8) -0.0062(6) 0.0056(6) -0.0004(6)
C9 0.0241(9) 0.0233(8) 0.0296(9) -0.0013(7) 0.0006(7) 0.0000(7)
O2 0.0235(6) 0.0378(7) 0.0249(6) -0.0036(5) 0.0044(5) 0.0083(5)
O1 0.0250(6) 0.0316(7) 0.0182(6) -0.0007(5) 0.0028(4) 0.0058(5)
O3 0.0200(6) 0.0180(6) 0.0275(6) 0.0018(5) 0.0007(4) -0.0012(4)
O4 0.0236(6) 0.0265(6) 0.0336(7) -0.0004(5) 0.0075(5) -0.0056(5)

loop_
_atom_type_symbol
_atom_type_description
_atom_type_scat_dispersion_real
_atom_type_scat_dispersion_imag
_atom_type_scat_source
C C 0.0033 0.0016 'International Tables Vol C Tables 4.2.6.8 and 6.1.1.4'
H H 0.0000 0.0000 'International Tables Vol C Tables 4.2.6.8 and 6.1.1.4'
O O 0.0106 0.0060 'International Tables Vol C Tables 4.2.6.8 and 6.1.1.4'

loop_
_geom_angle_atom_site_label_1
_geom_angle_atom_site_label_2
_geom_angle_atom_site_label_3
_geom_angle
C5 C10 H10A 109.5
C5 C10 H10B 109.5
H10A C10 H10B 109.5
C5 C10 H10C 109.5
H10A C10 H10C 109.5
H10B C10 H10C 109.5
C5 C10 H10D 109.5
H10A C10 H10D 141.1
H10B C10 H10D 56.3
H10C C10 H10D 56.3
C5 C10 H10E 109.5
H10A C10 H10E 56.3
H10B C10 H10E 141.1
H10C C10 H10E 56.3
H10D C10 H10E 109.5
C5 C10 H10F 109.5
H10A C10 H10F 56.3
H10B C10 H10F 56.3
H10C C10 H10F 141.1
H10D C10 H10F 109.5
H10E C10 H10F 109.5
C2 C1 C6 117.99(14)
C2 C1 C7 125.01(14)
C6 C1 C7 116.95(14)
C3 C2 C1 120.89(15)
C3 C2 O3 117.76(14)
C1 C2 O3 121.10(13)
C2 C3 C4 119.66(15)
C2 C3 H3 120.2
C4 C3 H3 120.2
C3 C4 C5 121.38(14)
C3 C4 H4 119.3
C5 C4 H4 119.3
C6 C5 C4 117.87(15)
C6 C5 C10 120.91(15)
C4 C5 C10 121.20(14)
C5 C6 C1 122.16(15)
C5 C6 H6 118.9
C1 C6 H6 118.9
O2 C7 O1 122.53(14)
O2 C7 C1 120.36(14)
O1 C7 C1 117.10(13)
O4 C8 O3 123.00(15)
O4 C8 C9 127.13(15)
O3 C8 C9 109.87(13)
C8 C9 H9A 109.5
C8 C9 H9B 109.5
H9A C9 H9B 109.5
C8 C9 H9C 109.5
H9A C9 H9C 109.5
H9B C9 H9C 109.5
C7 O1 H1 109.5
C8 O3 C2 117.44(12)

loop_
_geom_bond_atom_site_label_1
_geom_bond_atom_site_label_2
_geom_bond_distance
C10 C5 1.508(2)
C10 H10A 0.9800
C10 H10B 0.9800
C10 H10C 0.9800
C10 H10D 0.9800
C10 H10E 0.9800
C10 H10F 0.9800
C1 C2 1.399(2)
C1 C6 1.400(2)
C1 C7 1.482(2)
C2 C3 1.384(2)
C2 O3 1.4037(19)
C3 C4 1.386(2)
C3 H3 0.9500
C4 C5 1.395(2)
C4 H4 0.9500
C5 C6 1.390(2)
C6 H6 0.9500
C7 O2 1.2396(18)
C7 O1 1.3081(18)
C8 O4 1.1985(19)
C8 O3 1.3654(18)
C8 C9 1.492(2)
C9 H9A 0.9800
C9 H9B 0.9800
C9 H9C 0.9800
O1 H1 0.8400

loop_
_geom_hbond_atom_site_label_D
_geom_hbond_atom_site_label_H
_geom_hbond_atom_site_label_A
_geom_hbond_distance_DH
_geom_hbond_distance_HA
_geom_hbond_distance_DA
_geom_hbond_angle_DHA
_geom_hbond_site_symmetry_A
O1 H1 O2 0.84 1.80 2.6354(16) 174.0 3_676
